data_7037892
loop_
_publ_author_name
'Strautmann, Julia Bernhardette Hildegard'
'Dammers, Susanne'
'Limpke, Thomas'
'Parthier, Janine'
'Zimmermann, Thomas Philipp'
'Walleck, Stephan'
'Heinze-Br\"uckner, Gabriele'
'Stammler, Anja'
'B\"ogge, Hartmut'
'Glaser, Thorsten'

_publ_section_title
;
 Design and synthesis of a dinucleating ligand system with varying
 terminal donor functions that provides no bridging donor and its
 application to the synthesis of a series of Fe(III)-\m-O-Fe(III)
 complexes.
;
_journal_issue 8
_journal_name_full 'Dalton transactions (Cambridge, England : 2003)'
_journal_page_first 3340
_journal_page_last 3361
_journal_paper_doi 10.1039/c5dt03711e
_journal_volume 45
_journal_year 2016
_chemical_formula_moiety 'C32.25 H42.75 N8 Fe2 O1.25 Cl1.75 , 2(Cl O4) , 0.5(C H4 O)'
_chemical_formula_sum 'C32.75 H44.75 Cl3.75 Fe2 N8 O9.75'
_chemical_formula_weight 951.15
_chemical_name_systematic
; 
 ? 
;
_space_group_IT_number 2
_symmetry_cell_setting triclinic
_symmetry_space_group_name_Hall '-P 1'
_symmetry_space_group_name_H-M 'P -1'
_atom_sites_solution_hydrogens geom
_atom_sites_solution_primary direct
_atom_sites_solution_secondary difmap
_audit_creation_method SHELXL-97
_audit_update_record
;
2014-09-15 deposited with the CCDC.
2016-01-04 downloaded from the CCDC.
;
_cell_angle_alpha 83.257(5)
_cell_angle_beta 81.601(5)
_cell_angle_gamma 72.579(4)
_cell_formula_units_Z 2
_cell_length_a 8.1738(8)
_cell_length_b 13.2744(13)
_cell_length_c 19.1664(19)
_cell_measurement_reflns_used 9766
_cell_measurement_temperature 100(2)
_cell_measurement_theta_max 27.00
_cell_measurement_theta_min 2.79
_cell_volume 1956.9(3)
_computing_cell_refinement 'APEX2 v2009.11-0 (Bruker AXS, 2009)'
_computing_data_collection 'APEX2 v2009.11-0 (Bruker AXS, 2009)'
_computing_data_reduction 'SAINT (Bruker AXS, 2009)'
_computing_molecular_graphics 'DIAMOND 2.1 (Crystal Impact, 2001)'
_computing_publication_material 'SHELXL-97 (Sheldrick, 2008)'
_computing_structure_refinement 'SHELXL-97 (Sheldrick, 2008)'
_computing_structure_solution 'SHELXS-97 (Sheldrick, 2008)'
_diffrn_ambient_temperature 100(2)
_diffrn_measured_fraction_theta_full 0.994
_diffrn_measured_fraction_theta_max 0.994
_diffrn_measurement_device 'Bruker KAPPA APEX II'
_diffrn_measurement_device_type 'four circle diffractometer'
_diffrn_measurement_method 'omega- and phi-scans'
_diffrn_radiation_monochromator 'graphite monochromator'
_diffrn_radiation_source 'fine focus sealed tube'
_diffrn_radiation_type MoK\a
_diffrn_radiation_wavelength 0.71073
_diffrn_reflns_av_R_equivalents 0.0267
_diffrn_reflns_av_sigmaI/netI 0.0131
_diffrn_reflns_limit_h_max 10
_diffrn_reflns_limit_h_min -10
_diffrn_reflns_limit_k_max 16
_diffrn_reflns_limit_k_min -16
_diffrn_reflns_limit_l_max 24
_diffrn_reflns_limit_l_min -24
_diffrn_reflns_number 92127
_diffrn_reflns_theta_full 27.00
_diffrn_reflns_theta_max 27.00
_diffrn_reflns_theta_min 2.79
_diffrn_standards_decay_% 0
_diffrn_standards_interval_count 0
_diffrn_standards_interval_time 0
_exptl_absorpt_coefficient_mu 1.063
_exptl_absorpt_correction_T_max 0.8742
_exptl_absorpt_correction_T_min 0.7047
_exptl_absorpt_correction_type multi-scan
_exptl_absorpt_process_details 'SADABS 2008/1 (Bruker AXS, 2008)'
_exptl_crystal_colour brown
_exptl_crystal_density_diffrn 1.614
_exptl_crystal_density_method 'not measured'
_exptl_crystal_description plate
_exptl_crystal_F_000 982
_exptl_crystal_size_max 0.35
_exptl_crystal_size_mid 0.25
_exptl_crystal_size_min 0.13
_refine_diff_density_max 0.383
_refine_diff_density_min -0.386
_refine_diff_density_rms 0.051
_refine_ls_extinction_method none
_refine_ls_goodness_of_fit_ref 1.056
_refine_ls_hydrogen_treatment constr
_refine_ls_matrix_type full
_refine_ls_number_parameters 530
_refine_ls_number_reflns 8497
_refine_ls_number_restraints 0
_refine_ls_restrained_S_all 1.056
_refine_ls_R_factor_all 0.0278
_refine_ls_R_factor_gt 0.0243
_refine_ls_shift/su_max 0.001
_refine_ls_shift/su_mean 0.000
_refine_ls_structure_factor_coef Fsqd
_refine_ls_weighting_details 'calc w=1/[\s^2^(Fo^2^)+(0.0284P)^2^+1.5183P] where P=(Fo^2^+2Fc^2^)/3'
_refine_ls_weighting_scheme calc
_refine_ls_wR_factor_gt 0.0627
_refine_ls_wR_factor_ref 0.0652
_reflns_number_gt 7793
_reflns_number_total 8497
_reflns_threshold_expression >2sigma(I)
_cod_data_source_file c5dt03711e2.cif
_cod_data_source_block g2206
_cod_depositor_comments 'Adding full bibliography for 7037891--7037896.cif.'
_cod_original_sg_symbol_H-M P-1
_cod_database_code 7037892

loop_
_symmetry_equiv_pos_as_xyz
'x, y, z'
'-x, -y, -z'

loop_
_atom_site_label
_atom_site_type_symbol
_atom_site_fract_x
_atom_site_fract_y
_atom_site_fract_z
_atom_site_U_iso_or_equiv
_atom_site_adp_type
_atom_site_occupancy
_atom_site_symmetry_multiplicity
_atom_site_calc_flag
_atom_site_refinement_flags
_atom_site_disorder_assembly
_atom_site_disorder_group
Fe1 Fe 0.49865(3) 0.058382(15) 0.231758(11) 0.01230(5) Uani 1 1 d . A .
Fe2 Fe 0.18959(3) 0.290302(16) 0.296844(11) 0.01469(6) Uani 1 1 d . . .
Cl1 Cl 0.73133(5) 0.12278(3) 0.19528(2) 0.02510(9) Uani 1 1 d . . .
Cl2 Cl -0.02189(14) 0.21151(5) 0.34984(3) 0.02252(13) Uani 0.75 1 d P A 1
O98 O 0.0652(9) 0.2171(4) 0.3491(3) 0.0257(13) Uani 0.25 1 d P A 2
C98 C -0.1066(14) 0.2114(7) 0.3653(5) 0.0299(19) Uani 0.25 1 d P A 2
H98A H -0.1862 0.2774 0.3476 0.045 Uiso 0.25 1 calc PR A 2
H98B H -0.1334 0.2009 0.4167 0.045 Uiso 0.25 1 calc PR A 2
H98C H -0.1190 0.1518 0.3429 0.045 Uiso 0.25 1 calc PR A 2
O3 O 0.34440(14) 0.17746(8) 0.25873(5) 0.0172(2) Uani 1 1 d . A .
N1 N 0.53024(18) 0.00041(10) 0.34613(7) 0.0192(3) Uani 1 1 d . . .
N2 N 0.31763(16) -0.03881(10) 0.24941(6) 0.0146(2) Uani 1 1 d . . .
N3 N 0.39222(16) 0.07652(9) 0.13245(6) 0.0139(2) Uani 1 1 d . . .
N4 N 0.66044(16) -0.10386(10) 0.20143(7) 0.0154(2) Uani 1 1 d . . .
N41 N 0.3644(2) 0.28347(10) 0.37883(7) 0.0232(3) Uani 1 1 d . A .
N44 N 0.02605(18) 0.44261(10) 0.33473(7) 0.0210(3) Uani 1 1 d . A .
N42 N 0.32513(16) 0.40559(9) 0.24356(6) 0.0148(2) Uani 1 1 d . A .
N43 N 0.08685(16) 0.34200(10) 0.19680(7) 0.0148(2) Uani 1 1 d . A .
C1 C 0.4425(2) 0.08522(12) 0.39502(8) 0.0246(4) Uani 1 1 d . A .
H1A H 0.4595 0.0559 0.4442 0.029 Uiso 1 1 calc R . .
H1B H 0.3170 0.1071 0.3913 0.029 Uiso 1 1 calc R . .
C2 C 0.4402(2) -0.08344(12) 0.36136(8) 0.0211(3) Uani 1 1 d . A .
H2A H 0.4138 -0.0962 0.4131 0.025 Uiso 1 1 calc R . .
H2B H 0.5164 -0.1503 0.3428 0.025 Uiso 1 1 calc R . .
C3 C 0.2741(2) -0.04988(13) 0.32719(8) 0.0198(3) Uani 1 1 d . A .
H3A H 0.2108 -0.1036 0.3401 0.024 Uiso 1 1 calc R . .
H3B H 0.1994 0.0184 0.3441 0.024 Uiso 1 1 calc R . .
C4 C 0.7126(2) -0.04483(13) 0.36035(9) 0.0267(4) Uani 1 1 d . A .
H4A H 0.7702 0.0112 0.3529 0.040 Uiso 1 1 calc R . .
H4B H 0.7719 -0.1001 0.3282 0.040 Uiso 1 1 calc R . .
H4C H 0.7163 -0.0754 0.4094 0.040 Uiso 1 1 calc R . .
C5 C 0.16950(19) 0.02662(13) 0.21299(8) 0.0186(3) Uani 1 1 d . A .
H5A H 0.1073 0.0894 0.2394 0.022 Uiso 1 1 calc R . .
H5B H 0.0882 -0.0149 0.2108 0.022 Uiso 1 1 calc R . .
C6 C 0.2352(2) 0.06115(12) 0.13932(8) 0.0175(3) Uani 1 1 d . A .
C7 C 0.1395(2) 0.07938(15) 0.08277(9) 0.0278(4) Uani 1 1 d . . .
H7 H 0.0297 0.0668 0.0884 0.033 Uiso 1 1 calc R A .
C8 C 0.2073(3) 0.11635(15) 0.01786(9) 0.0318(4) Uani 1 1 d . A .
H8 H 0.1438 0.1299 -0.0217 0.038 Uiso 1 1 calc R . .
C9 C 0.3670(2) 0.13332(13) 0.01086(9) 0.0262(4) Uani 1 1 d . . .
H9 H 0.4148 0.1591 -0.0333 0.031 Uiso 1 1 calc R A .
C10 C 0.4569(2) 0.11235(12) 0.06916(8) 0.0191(3) Uani 1 1 d . A .
H10 H 0.5676 0.1236 0.0643 0.023 Uiso 1 1 calc R . .
C25 C 0.3857(2) -0.14375(12) 0.21995(8) 0.0178(3) Uani 1 1 d . A .
H25A H 0.3289 -0.1422 0.1775 0.021 Uiso 1 1 calc R . .
H25B H 0.3550 -0.1977 0.2553 0.021 Uiso 1 1 calc R . .
C26 C 0.5771(2) -0.17630(12) 0.20018(7) 0.0151(3) Uani 1 1 d . A .
C27 C 0.6609(2) -0.27704(12) 0.17797(8) 0.0212(3) Uani 1 1 d . . .
H27 H 0.5989 -0.3274 0.1786 0.025 Uiso 1 1 calc R A .
C28 C 0.8349(2) -0.30253(13) 0.15509(9) 0.0243(4) Uani 1 1 d . A .
H28 H 0.8942 -0.3703 0.1387 0.029 Uiso 1 1 calc R . .
C29 C 0.9224(2) -0.22837(13) 0.15617(8) 0.0228(3) Uani 1 1 d . . .
H29 H 1.0427 -0.2443 0.1411 0.027 Uiso 1 1 calc R A .
C30 C 0.8313(2) -0.13118(13) 0.17958(8) 0.0197(3) Uani 1 1 d . A .
H30 H 0.8918 -0.0805 0.1804 0.024 Uiso 1 1 calc R . .
C41 C 0.5084(2) 0.18267(12) 0.37979(9) 0.0249(4) Uani 1 1 d . . .
H41A H 0.5820 0.1831 0.4164 0.030 Uiso 1 1 calc R A .
H41B H 0.5807 0.1785 0.3334 0.030 Uiso 1 1 calc R . .
C42 C 0.4418(2) 0.37281(13) 0.35727(9) 0.0260(4) Uani 1 1 d . . .
H42A H 0.5479 0.3600 0.3802 0.031 Uiso 1 1 calc R A .
H42B H 0.3591 0.4398 0.3729 0.031 Uiso 1 1 calc R . .
C43 C 0.4851(2) 0.38222(12) 0.27780(9) 0.0205(3) Uani 1 1 d . A .
H43A H 0.5404 0.4397 0.2638 0.025 Uiso 1 1 calc R . .
H43B H 0.5674 0.3152 0.2621 0.025 Uiso 1 1 calc R . .
C44 C 0.2728(3) 0.29638(14) 0.45151(9) 0.0326(4) Uani 1 1 d . . .
H44A H 0.3562 0.2910 0.4847 0.049 Uiso 1 1 calc R A .
H44B H 0.2154 0.2407 0.4649 0.049 Uiso 1 1 calc R . .
H44C H 0.1866 0.3659 0.4529 0.049 Uiso 1 1 calc R . .
C45 C 0.35998(19) 0.38099(11) 0.16832(7) 0.0141(3) Uani 1 1 d . . .
H45A H 0.4516 0.3130 0.1629 0.017 Uiso 1 1 calc R A .
H45B H 0.3996 0.4374 0.1386 0.017 Uiso 1 1 calc R . .
C46 C 0.19547(18) 0.37359(11) 0.14541(8) 0.0135(3) Uani 1 1 d . A .
C47 C 0.1585(2) 0.39565(12) 0.07593(8) 0.0189(3) Uani 1 1 d . . .
H47 H 0.2370 0.4175 0.0402 0.023 Uiso 1 1 calc R A .
C48 C 0.0048(2) 0.38527(13) 0.05962(9) 0.0247(4) Uani 1 1 d . A .
H48 H -0.0228 0.3995 0.0123 0.030 Uiso 1 1 calc R . .
C49 C -0.1083(2) 0.35404(14) 0.11272(10) 0.0263(4) Uani 1 1 d . . .
H49 H -0.2152 0.3478 0.1027 0.032 Uiso 1 1 calc R A .
C50 C -0.0620(2) 0.33227(12) 0.18042(9) 0.0213(3) Uani 1 1 d . A .
H50 H -0.1381 0.3095 0.2169 0.026 Uiso 1 1 calc R . .
C65 C 0.2194(2) 0.51728(11) 0.24983(8) 0.0187(3) Uani 1 1 d . . .
H65A H 0.1800 0.5473 0.2034 0.022 Uiso 1 1 calc R A .
H65B H 0.2929 0.5585 0.2619 0.022 Uiso 1 1 calc R . .
C66 C 0.0648(2) 0.53006(12) 0.30454(8) 0.0177(3) Uani 1 1 d . A .
C67 C -0.0351(2) 0.63039(12) 0.32188(8) 0.0231(3) Uani 1 1 d . . .
H67 H -0.0037 0.6914 0.3007 0.028 Uiso 1 1 calc R A .
C68 C -0.1801(2) 0.64045(13) 0.37014(9) 0.0278(4) Uani 1 1 d . A .
H68 H -0.2509 0.7086 0.3821 0.033 Uiso 1 1 calc R . .
C69 C -0.2219(2) 0.55074(14) 0.40102(9) 0.0272(4) Uani 1 1 d . . .
H69 H -0.3220 0.5560 0.4342 0.033 Uiso 1 1 calc R A .
C70 C -0.1154(2) 0.45374(14) 0.38270(9) 0.0266(4) Uani 1 1 d . A .
H70 H -0.1424 0.3918 0.4047 0.032 Uiso 1 1 calc R . .
Cl3 Cl -0.25389(6) 0.31776(3) 0.57423(2) 0.02582(9) Uani 1 1 d . . .
O31 O -0.09297(18) 0.23542(10) 0.57599(8) 0.0374(3) Uani 1 1 d . . .
O32 O -0.34387(19) 0.32698(11) 0.64448(7) 0.0350(3) Uani 1 1 d . . .
O33 O -0.2203(2) 0.41609(10) 0.54836(7) 0.0445(4) Uani 1 1 d . . .
O34 O -0.3578(2) 0.29047(13) 0.52932(9) 0.0519(4) Uani 1 1 d . . .
Cl4 Cl -0.37731(5) 0.33986(3) -0.050966(19) 0.01744(8) Uani 1 1 d . . .
O41 O -0.52806(16) 0.41111(10) -0.07871(7) 0.0315(3) Uani 1 1 d . . .
O42 O -0.41230(17) 0.32062(10) 0.02404(6) 0.0288(3) Uani 1 1 d . . .
O43 O -0.23517(15) 0.38559(9) -0.06700(6) 0.0219(2) Uani 1 1 d . . .
O44 O -0.33158(17) 0.24083(10) -0.08351(7) 0.0292(3) Uani 1 1 d . . .
C1M C 0.0000 0.0000 0.5000 0.0265(14) Uiso 0.70 2 d SP . .
O1M O -0.1810(5) 0.0634(3) 0.49497(18) 0.0264(7) Uiso 0.35 1 d P . .
O1MB O -0.063(2) -0.0487(13) 0.4897(9) 0.079(4) Uiso 0.15 1 d P . .
C1MB C 0.044(3) -0.0057(13) 0.5087(8) 0.035(4) Uiso 0.15 1 d P . .

loop_
_atom_site_aniso_label
_atom_site_aniso_U_11
_atom_site_aniso_U_22
_atom_site_aniso_U_33
_atom_site_aniso_U_23
_atom_site_aniso_U_13
_atom_site_aniso_U_12
Fe1 0.01393(10) 0.00996(10) 0.01285(10) -0.00248(7) -0.00341(8) -0.00171(8)
Fe2 0.02034(11) 0.01017(10) 0.01097(10) -0.00171(7) 0.00136(8) -0.00162(8)
Cl1 0.01870(18) 0.01793(18) 0.0407(2) -0.00141(16) -0.00790(16) -0.00653(14)
Cl2 0.0253(4) 0.0176(3) 0.0211(3) -0.0013(2) 0.0070(3) -0.0054(3)
O98 0.019(3) 0.025(3) 0.034(3) -0.001(2) 0.007(3) -0.012(3)
C98 0.027(5) 0.027(4) 0.036(5) -0.005(3) 0.001(4) -0.010(4)
O3 0.0231(6) 0.0131(5) 0.0130(5) -0.0031(4) -0.0052(4) 0.0010(4)
N1 0.0281(7) 0.0119(6) 0.0166(6) -0.0015(5) -0.0097(5) -0.0008(5)
N2 0.0155(6) 0.0154(6) 0.0122(6) -0.0011(5) -0.0015(5) -0.0034(5)
N3 0.0174(6) 0.0128(6) 0.0119(6) -0.0036(4) -0.0003(5) -0.0045(5)
N4 0.0162(6) 0.0139(6) 0.0157(6) -0.0019(5) -0.0020(5) -0.0035(5)
N41 0.0401(8) 0.0128(6) 0.0145(6) -0.0035(5) -0.0087(6) -0.0007(6)
N44 0.0281(7) 0.0153(6) 0.0153(6) -0.0038(5) 0.0021(5) -0.0011(5)
N42 0.0174(6) 0.0114(6) 0.0146(6) -0.0028(5) -0.0043(5) -0.0010(5)
N43 0.0132(6) 0.0130(6) 0.0165(6) 0.0002(5) -0.0015(5) -0.0019(5)
C1 0.0435(10) 0.0151(7) 0.0119(7) -0.0016(6) -0.0093(7) -0.0006(7)
C2 0.0329(9) 0.0140(7) 0.0149(7) 0.0009(6) -0.0054(6) -0.0038(6)
C3 0.0249(8) 0.0190(7) 0.0128(7) 0.0005(6) 0.0018(6) -0.0046(6)
C4 0.0346(10) 0.0169(8) 0.0290(9) -0.0013(6) -0.0199(7) -0.0005(7)
C5 0.0135(7) 0.0244(8) 0.0176(7) 0.0027(6) -0.0033(6) -0.0059(6)
C6 0.0197(7) 0.0180(7) 0.0152(7) -0.0009(6) -0.0032(6) -0.0057(6)
C7 0.0291(9) 0.0356(10) 0.0236(9) 0.0037(7) -0.0119(7) -0.0149(8)
C8 0.0456(11) 0.0366(10) 0.0185(8) 0.0042(7) -0.0159(8) -0.0163(9)
C9 0.0433(10) 0.0238(8) 0.0121(7) 0.0005(6) -0.0005(7) -0.0126(7)
C10 0.0256(8) 0.0147(7) 0.0160(7) -0.0036(6) 0.0031(6) -0.0062(6)
C25 0.0209(8) 0.0168(7) 0.0181(7) -0.0040(6) -0.0017(6) -0.0085(6)
C26 0.0207(7) 0.0150(7) 0.0097(6) -0.0006(5) -0.0038(5) -0.0043(6)
C27 0.0301(9) 0.0147(7) 0.0196(8) -0.0031(6) -0.0101(6) -0.0034(6)
C28 0.0312(9) 0.0178(8) 0.0180(8) -0.0064(6) -0.0077(7) 0.0058(7)
C29 0.0193(8) 0.0253(8) 0.0172(7) -0.0007(6) -0.0021(6) 0.0032(6)
C30 0.0170(7) 0.0202(8) 0.0204(8) 0.0005(6) -0.0024(6) -0.0036(6)
C41 0.0397(10) 0.0148(7) 0.0193(8) -0.0034(6) -0.0159(7) 0.0001(7)
C42 0.0408(10) 0.0148(7) 0.0245(8) -0.0052(6) -0.0174(7) -0.0032(7)
C43 0.0226(8) 0.0152(7) 0.0262(8) -0.0027(6) -0.0116(6) -0.0048(6)
C44 0.0579(13) 0.0215(8) 0.0127(8) -0.0056(6) -0.0082(8) 0.0007(8)
C45 0.0150(7) 0.0135(7) 0.0137(7) -0.0016(5) -0.0013(5) -0.0039(5)
C46 0.0143(7) 0.0101(6) 0.0151(7) -0.0010(5) -0.0021(5) -0.0019(5)
C47 0.0260(8) 0.0151(7) 0.0168(7) 0.0012(6) -0.0046(6) -0.0076(6)
C48 0.0342(9) 0.0202(8) 0.0229(8) 0.0042(6) -0.0155(7) -0.0095(7)
C49 0.0213(8) 0.0245(8) 0.0363(10) 0.0028(7) -0.0147(7) -0.0082(7)
C50 0.0148(7) 0.0191(8) 0.0291(9) 0.0019(6) -0.0030(6) -0.0047(6)
C65 0.0248(8) 0.0105(7) 0.0187(7) -0.0013(5) -0.0033(6) -0.0015(6)
C66 0.0239(8) 0.0146(7) 0.0123(7) -0.0025(5) -0.0060(6) 0.0002(6)
C67 0.0337(9) 0.0135(7) 0.0166(7) -0.0011(6) -0.0058(7) 0.0028(6)
C68 0.0365(10) 0.0189(8) 0.0169(8) -0.0039(6) -0.0030(7) 0.0099(7)
C69 0.0297(9) 0.0288(9) 0.0158(8) -0.0058(7) 0.0013(7) 0.0023(7)
C70 0.0351(10) 0.0212(8) 0.0192(8) -0.0053(6) 0.0057(7) -0.0044(7)
Cl3 0.0410(2) 0.01590(18) 0.01983(19) -0.00324(14) -0.00343(16) -0.00645(16)
O31 0.0369(8) 0.0217(6) 0.0509(9) -0.0069(6) 0.0012(6) -0.0058(6)
O32 0.0450(8) 0.0331(7) 0.0236(6) -0.0019(5) 0.0027(6) -0.0094(6)
O33 0.0850(12) 0.0182(6) 0.0272(7) 0.0026(5) 0.0007(7) -0.0151(7)
O34 0.0607(11) 0.0526(10) 0.0472(9) -0.0228(8) -0.0214(8) -0.0093(8)
Cl4 0.01965(17) 0.01950(18) 0.01558(17) -0.00541(13) 0.00023(13) -0.00881(14)
O41 0.0249(6) 0.0322(7) 0.0392(7) -0.0033(6) -0.0122(5) -0.0066(5)
O42 0.0369(7) 0.0371(7) 0.0162(6) -0.0046(5) 0.0033(5) -0.0183(6)
O43 0.0217(6) 0.0239(6) 0.0235(6) -0.0039(5) 0.0008(5) -0.0124(5)
O44 0.0322(7) 0.0265(6) 0.0335(7) -0.0177(5) 0.0039(5) -0.0129(5)

loop_
_atom_type_symbol
_atom_type_description
_atom_type_scat_dispersion_real
_atom_type_scat_dispersion_imag
_atom_type_scat_source
C C 0.0033 0.0016 'International Tables Vol C Tables 4.2.6.8 and 6.1.1.4'
H H 0.0000 0.0000 'International Tables Vol C Tables 4.2.6.8 and 6.1.1.4'
N N 0.0061 0.0033 'International Tables Vol C Tables 4.2.6.8 and 6.1.1.4'
O O 0.0106 0.0060 'International Tables Vol C Tables 4.2.6.8 and 6.1.1.4'
Cl Cl 0.1484 0.1585 'International Tables Vol C Tables 4.2.6.8 and 6.1.1.4'
Fe Fe 0.3463 0.8444 'International Tables Vol C Tables 4.2.6.8 and 6.1.1.4'

loop_
_geom_angle_atom_site_label_1
_geom_angle_atom_site_label_2
_geom_angle_atom_site_label_3
_geom_angle
_geom_angle_site_symmetry_1
_geom_angle_site_symmetry_3
O3 Fe1 N3 90.94(5) . .
O3 Fe1 N2 95.88(5) . .
N3 Fe1 N2 75.09(5) . .
O3 Fe1 N4 171.18(5) . .
N3 Fe1 N4 86.89(5) . .
N2 Fe1 N4 75.31(5) . .
O3 Fe1 N1 90.29(5) . .
N3 Fe1 N1 156.18(5) . .
N2 Fe1 N1 81.12(5) . .
N4 Fe1 N1 88.28(5) . .
O3 Fe1 Cl1 98.95(4) . .
N3 Fe1 Cl1 99.89(4) . .
N2 Fe1 Cl1 164.44(4) . .
N4 Fe1 Cl1 89.84(3) . .
N1 Fe1 Cl1 103.41(4) . .
O3 Fe1 Fe2 3.53(3) . .
N3 Fe1 Fe2 93.92(3) . .
N2 Fe1 Fe2 94.82(3) . .
N4 Fe1 Fe2 169.55(3) . .
N1 Fe1 Fe2 86.80(3) . .
Cl1 Fe1 Fe2 100.262(14) . .
O98 Fe2 O3 95.02(19) . .
O98 Fe2 N43 109.1(2) . .
O3 Fe2 N43 90.59(5) . .
O98 Fe2 N44 93.77(19) . .
O3 Fe2 N44 171.17(5) . .
N43 Fe2 N44 87.31(5) . .
O98 Fe2 N42 169.78(19) . .
O3 Fe2 N42 94.60(5) . .
N43 Fe2 N42 74.17(5) . .
N44 Fe2 N42 76.57(5) . .
O98 Fe2 N41 95.7(2) . .
O3 Fe2 N41 90.14(5) . .
N43 Fe2 N41 154.94(5) . .
N44 Fe2 N41 88.16(5) . .
N42 Fe2 N41 80.81(5) . .
O98 Fe2 Cl2 12.7(2) . .
O3 Fe2 Cl2 99.62(4) . .
N43 Fe2 Cl2 97.18(4) . .
N44 Fe2 Cl2 89.15(4) . .
N42 Fe2 Cl2 163.46(4) . .
N41 Fe2 Cl2 107.39(4) . .
O98 Fe2 Fe1 92.67(19) . .
O3 Fe2 Fe1 3.49(3) . .
N43 Fe2 Fe1 93.80(3) . .
N44 Fe2 Fe1 172.72(4) . .
N42 Fe2 Fe1 96.79(3) . .
N41 Fe2 Fe1 87.81(4) . .
Cl2 Fe2 Fe1 97.846(19) . .
C98 O98 Fe2 142.1(6) . .
O98 C98 H98A 109.5 . .
O98 C98 H98B 109.5 . .
H98A C98 H98B 109.5 . .
O98 C98 H98C 109.5 . .
H98A C98 H98C 109.5 . .
H98B C98 H98C 109.5 . .
Fe1 O3 Fe2 172.98(7) . .
C4 N1 C2 109.45(12) . .
C4 N1 C1 108.76(12) . .
C2 N1 C1 107.71(13) . .
C4 N1 Fe1 113.97(11) . .
C2 N1 Fe1 104.66(9) . .
C1 N1 Fe1 112.02(9) . .
C5 N2 C3 112.57(12) . .
C5 N2 C25 109.76(12) . .
C3 N2 C25 111.21(12) . .
C5 N2 Fe1 103.29(9) . .
C3 N2 Fe1 105.10(9) . .
C25 N2 Fe1 114.67(9) . .
C10 N3 C6 119.03(13) . .
C10 N3 Fe1 126.84(11) . .
C6 N3 Fe1 113.63(10) . .
C26 N4 C30 117.58(13) . .
C26 N4 Fe1 116.92(10) . .
C30 N4 Fe1 125.31(10) . .
C44 N41 C41 108.54(13) . .
C44 N41 C42 108.91(13) . .
C41 N41 C42 107.88(14) . .
C44 N41 Fe2 113.54(12) . .
C41 N41 Fe2 111.92(9) . .
C42 N41 Fe2 105.86(9) . .
C66 N44 C70 118.38(14) . .
C66 N44 Fe2 117.03(10) . .
C70 N44 Fe2 124.46(11) . .
C43 N42 C45 112.66(12) . .
C43 N42 C65 111.33(12) . .
C45 N42 C65 110.21(11) . .
C43 N42 Fe2 105.26(9) . .
C45 N42 Fe2 104.32(8) . .
C65 N42 Fe2 112.80(9) . .
C46 N43 C50 119.07(13) . .
C46 N43 Fe2 114.55(10) . .
C50 N43 Fe2 125.80(11) . .
N1 C1 C41 113.50(14) . .
N1 C1 H1A 108.9 . .
C41 C1 H1A 108.9 . .
N1 C1 H1B 108.9 . .
C41 C1 H1B 108.9 . .
H1A C1 H1B 107.7 . .
N1 C2 C3 110.21(12) . .
N1 C2 H2A 109.6 . .
C3 C2 H2A 109.6 . .
N1 C2 H2B 109.6 . .
C3 C2 H2B 109.6 . .
H2A C2 H2B 108.1 . .
N2 C3 C2 108.66(13) . .
N2 C3 H3A 110.0 . .
C2 C3 H3A 110.0 . .
N2 C3 H3B 110.0 . .
C2 C3 H3B 110.0 . .
H3A C3 H3B 108.3 . .
N1 C4 H4A 109.5 . .
N1 C4 H4B 109.5 . .
H4A C4 H4B 109.5 . .
N1 C4 H4C 109.5 . .
H4A C4 H4C 109.5 . .
H4B C4 H4C 109.5 . .
N2 C5 C6 108.89(12) . .
N2 C5 H5A 109.9 . .
C6 C5 H5A 109.9 . .
N2 C5 H5B 109.9 . .
C6 C5 H5B 109.9 . .
H5A C5 H5B 108.3 . .
N3 C6 C7 121.93(15) . .
N3 C6 C5 115.21(13) . .
C7 C6 C5 122.82(15) . .
C8 C7 C6 118.54(17) . .
C8 C7 H7 120.7 . .
C6 C7 H7 120.7 . .
C9 C8 C7 119.66(16) . .
C9 C8 H8 120.2 . .
C7 C8 H8 120.2 . .
C8 C9 C10 118.94(15) . .
C8 C9 H9 120.5 . .
C10 C9 H9 120.5 . .
N3 C10 C9 121.89(15) . .
N3 C10 H10 119.1 . .
C9 C10 H10 119.1 . .
N2 C25 C26 113.75(12) . .
N2 C25 H25A 108.8 . .
C26 C25 H25A 108.8 . .
N2 C25 H25B 108.8 . .
C26 C25 H25B 108.8 . .
H25A C25 H25B 107.7 . .
N4 C26 C27 122.32(14) . .
N4 C26 C25 117.58(13) . .
C27 C26 C25 120.01(14) . .
C28 C27 C26 118.97(15) . .
C28 C27 H27 120.5 . .
C26 C27 H27 120.5 . .
C27 C28 C29 119.21(15) . .
C27 C28 H28 120.4 . .
C29 C28 H28 120.4 . .
C30 C29 C28 118.43(15) . .
C30 C29 H29 120.8 . .
C28 C29 H29 120.8 . .
N4 C30 C29 123.48(15) . .
N4 C30 H30 118.3 . .
C29 C30 H30 118.3 . .
N41 C41 C1 112.18(15) . .
N41 C41 H41A 109.2 . .
C1 C41 H41A 109.2 . .
N41 C41 H41B 109.2 . .
C1 C41 H41B 109.2 . .
H41A C41 H41B 107.9 . .
N41 C42 C43 109.93(12) . .
N41 C42 H42A 109.7 . .
C43 C42 H42A 109.7 . .
N41 C42 H42B 109.7 . .
C43 C42 H42B 109.7 . .
H42A C42 H42B 108.2 . .
N42 C43 C42 109.58(14) . .
N42 C43 H43A 109.8 . .
C42 C43 H43A 109.8 . .
N42 C43 H43B 109.8 . .
C42 C43 H43B 109.8 . .
H43A C43 H43B 108.2 . .
N41 C44 H44A 109.5 . .
N41 C44 H44B 109.5 . .
H44A C44 H44B 109.5 . .
N41 C44 H44C 109.5 . .
H44A C44 H44C 109.5 . .
H44B C44 H44C 109.5 . .
N42 C45 C46 108.33(12) . .
N42 C45 H45A 110.0 . .
C46 C45 H45A 110.0 . .
N42 C45 H45B 110.0 . .
C46 C45 H45B 110.0 . .
H45A C45 H45B 108.4 . .
N43 C46 C47 121.63(14) . .
N43 C46 C45 115.49(12) . .
C47 C46 C45 122.87(13) . .
C46 C47 C48 118.82(15) . .
C46 C47 H47 120.6 . .
C48 C47 H47 120.6 . .
C49 C48 C47 119.59(15) . .
C49 C48 H48 120.2 . .
C47 C48 H48 120.2 . .
C50 C49 C48 118.35(15) . .
C50 C49 H49 120.8 . .
C48 C49 H49 120.8 . .
N43 C50 C49 122.52(15) . .
N43 C50 H50 118.7 . .
C49 C50 H50 118.7 . .
N42 C65 C66 113.69(12) . .
N42 C65 H65A 108.8 . .
C66 C65 H65A 108.8 . .
N42 C65 H65B 108.8 . .
C66 C65 H65B 108.8 . .
H65A C65 H65B 107.7 . .
N44 C66 C67 121.75(15) . .
N44 C66 C65 118.12(13) . .
C67 C66 C65 120.12(14) . .
C68 C67 C66 119.15(16) . .
C68 C67 H67 120.4 . .
C66 C67 H67 120.4 . .
C67 C68 C69 119.46(15) . .
C67 C68 H68 120.3 . .
C69 C68 H68 120.3 . .
C70 C69 C68 118.44(16) . .
C70 C69 H69 120.8 . .
C68 C69 H69 120.8 . .
N44 C70 C69 122.80(16) . .
N44 C70 H70 118.6 . .
C69 C70 H70 118.6 . .
O33 Cl3 O32 109.33(8) . .
O33 Cl3 O34 110.64(10) . .
O32 Cl3 O34 109.05(10) . .
O33 Cl3 O31 109.38(10) . .
O32 Cl3 O31 109.33(9) . .
O34 Cl3 O31 109.09(9) . .
O42 Cl4 O41 109.89(8) . .
O42 Cl4 O43 109.82(7) . .
O41 Cl4 O43 109.56(8) . .
O42 Cl4 O44 109.26(8) . .
O41 Cl4 O44 109.24(8) . .
O43 Cl4 O44 109.05(7) . .
C1MB C1M O1MB 49(2) 2_556 .
C1MB C1M O1MB 131(2) 2_556 2_556
O1MB C1M O1MB 180.0(11) . 2_556
C1MB C1M O1M 30(2) 2_556 .
O1MB C1M O1M 73.0(10) . .
O1MB C1M O1M 107.0(10) 2_556 .
C1MB C1M O1M 150(2) 2_556 2_556
O1MB C1M O1M 107.0(10) . 2_556
O1MB C1M O1M 73.0(10) 2_556 2_556
O1M C1M O1M 180.0(3) . 2_556
C1MB O1M C1M 10.2(9) 2_556 .
C1MB O1M O1MB 30.4(11) 2_556 .
C1M O1M O1MB 38.5(7) . .
C1MB O1M C1MB 16.6(14) 2_556 .
C1M O1M C1MB 6.4(5) . .
O1MB O1M C1MB 43.9(9) . .
C1MB O1MB C1M 22.7(18) 2_556 .
C1MB O1MB C1MB 36(3) 2_556 .
C1M O1MB C1MB 13.6(9) . .
C1MB O1MB O1M 47.8(19) 2_556 .
C1M O1MB O1M 68.5(10) . .
C1MB O1MB O1M 81.2(13) . .
O1MB C1MB C1MB 108(3) 2_556 2_556
O1MB C1MB O1M 102(3) 2_556 2_556
C1MB C1MB O1M 139(3) 2_556 2_556
O1MB C1MB O1MB 144(3) 2_556 .
C1MB C1MB O1MB 35.4(17) 2_556 .
O1M C1MB O1MB 110.4(15) 2_556 .
O1MB C1MB O1M 90(2) 2_556 .
C1MB C1MB O1M 24.0(18) 2_556 .
O1M C1MB O1M 163.4(14) 2_556 .
O1MB C1MB O1M 54.9(9) . .

loop_
_geom_bond_atom_site_label_1
_geom_bond_atom_site_label_2
_geom_bond_distance
_geom_bond_site_symmetry_2
Fe1 O3 1.7786(10) .
Fe1 N3 2.1653(12) .
Fe1 N2 2.2052(13) .
Fe1 N4 2.2559(13) .
Fe1 N1 2.2614(13) .
Fe1 Cl1 2.2982(5) .
Fe1 Fe2 3.5693(4) .
Fe2 O98 1.745(6) .
Fe2 O3 1.7974(10) .
Fe2 N43 2.1608(13) .
Fe2 N44 2.2011(13) .
Fe2 N42 2.2204(13) .
Fe2 N41 2.2501(14) .
Fe2 Cl2 2.3311(11) .
O98 C98 1.416(10) .
C98 H98A 0.9800 .
C98 H98B 0.9800 .
C98 H98C 0.9800 .
N1 C4 1.484(2) .
N1 C2 1.489(2) .
N1 C1 1.493(2) .
N2 C5 1.4772(19) .
N2 C3 1.4817(19) .
N2 C25 1.4825(19) .
N3 C10 1.3435(19) .
N3 C6 1.344(2) .
N4 C26 1.3387(19) .
N4 C30 1.349(2) .
N41 C44 1.485(2) .
N41 C41 1.495(2) .
N41 C42 1.495(2) .
N44 C66 1.338(2) .
N44 C70 1.350(2) .
N42 C43 1.4823(19) .
N42 C45 1.4841(18) .
N42 C65 1.4844(18) .
N43 C46 1.3434(19) .
N43 C50 1.346(2) .
C1 C41 1.527(2) .
C1 H1A 0.9900 .
C1 H1B 0.9900 .
C2 C3 1.516(2) .
C2 H2A 0.9900 .
C2 H2B 0.9900 .
C3 H3A 0.9900 .
C3 H3B 0.9900 .
C4 H4A 0.9800 .
C4 H4B 0.9800 .
C4 H4C 0.9800 .
C5 C6 1.505(2) .
C5 H5A 0.9900 .
C5 H5B 0.9900 .
C6 C7 1.385(2) .
C7 C8 1.383(3) .
C7 H7 0.9500 .
C8 C9 1.375(3) .
C8 H8 0.9500 .
C9 C10 1.382(2) .
C9 H9 0.9500 .
C10 H10 0.9500 .
C25 C26 1.496(2) .
C25 H25A 0.9900 .
C25 H25B 0.9900 .
C26 C27 1.392(2) .
C27 C28 1.377(2) .
C27 H27 0.9500 .
C28 C29 1.382(3) .
C28 H28 0.9500 .
C29 C30 1.372(2) .
C29 H29 0.9500 .
C30 H30 0.9500 .
C41 H41A 0.9900 .
C41 H41B 0.9900 .
C42 C43 1.512(2) .
C42 H42A 0.9900 .
C42 H42B 0.9900 .
C43 H43A 0.9900 .
C43 H43B 0.9900 .
C44 H44A 0.9800 .
C44 H44B 0.9800 .
C44 H44C 0.9800 .
C45 C46 1.507(2) .
C45 H45A 0.9900 .
C45 H45B 0.9900 .
C46 C47 1.387(2) .
C47 C48 1.387(2) .
C47 H47 0.9500 .
C48 C49 1.385(3) .
C48 H48 0.9500 .
C49 C50 1.379(2) .
C49 H49 0.9500 .
C50 H50 0.9500 .
C65 C66 1.501(2) .
C65 H65A 0.9900 .
C65 H65B 0.9900 .
C66 C67 1.387(2) .
C67 C68 1.376(3) .
C67 H67 0.9500 .
C68 C69 1.380(3) .
C68 H68 0.9500 .
C69 C70 1.373(2) .
C69 H69 0.9500 .
C70 H70 0.9500 .
Cl3 O33 1.4310(14) .
Cl3 O32 1.4368(13) .
Cl3 O34 1.4370(15) .
Cl3 O31 1.4384(14) .
Cl4 O42 1.4323(12) .
Cl4 O41 1.4392(13) .
Cl4 O43 1.4445(11) .
Cl4 O44 1.4447(12) .
C1M C1MB 0.40(2) 2_556
C1M O1MB 0.988(17) .
C1M O1MB 0.988(17) 2_556
C1M O1M 1.477(4) .
C1M O1M 1.477(4) 2_556
O1M C1MB 1.149(19) 2_556
O1M O1MB 1.519(17) .
O1M C1MB 1.84(2) .
O1MB C1MB 0.79(2) 2_556
O1MB C1MB 1.29(3) .
C1MB O1MB 0.79(2) 2_556
C1MB C1MB 0.80(4) 2_556
C1MB O1M 1.149(19) 2_556
